data_7002434
loop_
_publ_author_name
'G\"unyar, Alev'
'Zhou, Ming-Dong'
'Drees, Markus'
'Baxter, Paul N. W.'
'Bassioni, Ghada'
'Herdtweck, Eberhardt'
'K\"uhn, Fritz E.'

_publ_section_title
;
 Studies on bis(halogeno) dioxomolybdenum(VI)-bipyridine complexes:
 Synthesis and catalytic activity
;
_journal_issue 40
_journal_name_full 'Dalton Transactions'
_journal_page_first 8746
_journal_page_last 8754
_journal_paper_doi 10.1039/b909075d
_journal_year 2009
_chemical_formula_moiety 'C16 H16 Cl2 Mo N2 O6'
_chemical_formula_sum 'C16 H16 Cl2 Mo N2 O6'
_chemical_formula_weight 499.15
_chemical_name_systematic ?
_space_group_IT_number 2
_symmetry_cell_setting triclinic
_symmetry_Int_Tables_number 2
_symmetry_space_group_name_Hall '-P 1'
_symmetry_space_group_name_H-M 'P -1'
_atom_sites_solution_hydrogens geom
_atom_sites_solution_primary direct
_audit_creation_date 25-Sep-08
_audit_creation_method 'PLATON <TABLE ACC> option'
_audit_update_record
;
25-Sep-08 Updated by the Author E.H.
Text writing by E.H.
Checkcif OK
25-Sep-08 Updated by the Author E.H.
21-Apr-09 Updated by the Author E.H.
;
_cell_angle_alpha 100.241(2)
_cell_angle_beta 95.708(2)
_cell_angle_gamma 101.873(2)
_cell_formula_units_Z 2
_cell_length_a 8.4974(3)
_cell_length_b 10.5235(4)
_cell_length_c 11.0314(4)
_cell_measurement_reflns_used 9869
_cell_measurement_temperature 173(1)
_cell_measurement_theta_max 25.35
_cell_measurement_theta_min 3.04
_cell_volume 940.44(6)
_computing_cell_refinement 'SAINT (Bruker, 2008b)'
_computing_data_collection 'APEX II Control Software (Bruker, 2008a)'
_computing_data_reduction 'SAINT (Bruker, 2008b)'
_computing_molecular_graphics 'PLATON (Spek, 2008)'
_computing_publication_material 'PLATON (Spek, 2008)'
_computing_structure_refinement 'SHELXL97 (Sheldrick, 1998)'
_computing_structure_solution 'SIR92 (Altomare, 1994)'
_diffrn_ambient_temperature 173(1)
_diffrn_detector ' CCD plate '
_diffrn_detector_area_resol_mean 16
_diffrn_measured_fraction_theta_full 0.966
_diffrn_measured_fraction_theta_max 0.966
_diffrn_measurement_device ' \k-geometry diffractometer '
_diffrn_measurement_device_type ' Bruker \k-CCD diffractometer'
_diffrn_measurement_method ' phi- and omega-rotation '
_diffrn_radiation_monochromator graphite
_diffrn_radiation_source 'rotating anode FR591'
_diffrn_radiation_type 'Mo K\a'
_diffrn_radiation_wavelength 0.71073
_diffrn_reflns_av_R_equivalents 0.0627
_diffrn_reflns_av_sigmaI/netI 0.0333
_diffrn_reflns_limit_h_max 10
_diffrn_reflns_limit_h_min -10
_diffrn_reflns_limit_k_max 11
_diffrn_reflns_limit_k_min -11
_diffrn_reflns_limit_l_max 13
_diffrn_reflns_limit_l_min -13
_diffrn_reflns_number 28892
_diffrn_reflns_theta_full 25.35
_diffrn_reflns_theta_max 25.35
_diffrn_reflns_theta_min 3.04
_diffrn_standards_decay_% 0
_exptl_absorpt_coefficient_mu 1.017
_exptl_absorpt_correction_T_max 0.9017
_exptl_absorpt_correction_T_min 0.6592
_exptl_absorpt_correction_type multi-scan
_exptl_absorpt_process_details 'SAINT (Bruker, 2008b)'
_exptl_crystal_colour colorless
_exptl_crystal_density_diffrn 1.763
_exptl_crystal_density_meas ?
_exptl_crystal_density_method none
_exptl_crystal_description fragment
_exptl_crystal_F_000 500
_exptl_crystal_size_max 0.25
_exptl_crystal_size_mid 0.25
_exptl_crystal_size_min 0.10
_refine_diff_density_max 0.969
_refine_diff_density_min -0.365
_refine_diff_density_rms 0.103
_refine_ls_extinction_method none
_refine_ls_goodness_of_fit_ref 1.081
_refine_ls_hydrogen_treatment constr
_refine_ls_matrix_type full
_refine_ls_number_parameters 246
_refine_ls_number_reflns 3340
_refine_ls_number_restraints 0
_refine_ls_restrained_S_all 1.081
_refine_ls_R_factor_all 0.0260
_refine_ls_R_factor_gt 0.0250
_refine_ls_shift/su_max 0.001
_refine_ls_shift/su_mean 0.000
_refine_ls_structure_factor_coef Fsqd
_refine_ls_weighting_details 'w=1/[\s^2^(Fo^2^)+(0.0323P)^2^+0.6722P] where P=(Fo^2^+2Fc^2^)/3'
_refine_ls_weighting_scheme sigma
_refine_ls_wR_factor_gt 0.0639
_refine_ls_wR_factor_ref 0.0652
_reflns_number_gt 3207
_reflns_number_total 3340
_reflns_threshold_expression I>2\s(I)
_cod_data_source_file b909075d.txt
_cod_data_source_block GUNC-6011-173
_cod_depositor_comments
;
The following automatic conversions were performed:
'_symmetry_cell_setting' value 'Triclinic' changed to 'triclinic'
according to '/home/saulius/struct/CIF-dictionaries/cif_core.dic'
dictionary named 'cif_core.dic' version 2.4.1 from 2010-06-29.

Automatic conversion script
Id: cif_fix_enum 1527 2010-12-29 10:47:43Z saulius 

The following automatic conversions were performed:

'_exptl_crystal_density_meas' value 'none' was changed to '?' - the
value is perceived as not measured.

Automatic conversion script
Id: cif_fix_values 3008 2015-01-20 13:52:24Z robertas 
;
_cod_original_cell_volume 940.45(6)
_cod_database_code 7002434

loop_
_symmetry_equiv_pos_site_id
_symmetry_equiv_pos_as_xyz
1 x,y,z
2 -x,-y,-z

loop_
_atom_site_aniso_label
_atom_site_aniso_U_11
_atom_site_aniso_U_22
_atom_site_aniso_U_33
_atom_site_aniso_U_23
_atom_site_aniso_U_13
_atom_site_aniso_U_12
Mo1 0.0115(1) 0.0223(1) 0.0166(1) 0.0074(1) 0.0032(1) 0.0062(1)
Cl1 0.0244(3) 0.0210(3) 0.0342(3) 0.0055(2) 0.0011(2) 0.0037(2)
Cl2 0.0304(3) 0.0233(3) 0.0323(3) 0.0001(2) 0.0018(2) 0.0062(2)
O1 0.0181(7) 0.0313(9) 0.0238(7) 0.0089(6) 0.0025(6) 0.0101(6)
O2 0.0200(8) 0.0410(10) 0.0236(8) 0.0123(7) 0.0066(6) 0.0085(7)
O3 0.0359(9) 0.0509(12) 0.0253(8) 0.0179(8) 0.0137(7) 0.0155(8)
O4 0.0275(8) 0.0437(11) 0.0187(7) 0.0141(7) 0.0019(6) 0.0120(7)
O5 0.0228(8) 0.0525(12) 0.0329(9) 0.0265(8) 0.0016(7) -0.0003(8)
O6 0.0197(7) 0.0341(9) 0.0194(7) 0.0132(6) 0.0013(6) 0.0072(6)
N11 0.0149(8) 0.0175(9) 0.0182(8) 0.0065(6) 0.0034(6) 0.0050(6)
N21 0.0131(8) 0.0191(9) 0.0186(8) 0.0064(6) 0.0034(6) 0.0044(6)
C12 0.0169(9) 0.0200(11) 0.0188(9) 0.0063(8) 0.0010(7) 0.0065(8)
C13 0.0225(10) 0.0170(11) 0.0197(10) 0.0060(8) 0.0040(8) 0.0059(8)
C14 0.0215(10) 0.0244(12) 0.0239(10) 0.0100(8) 0.0092(8) 0.0062(8)
C15 0.0158(10) 0.0266(12) 0.0255(11) 0.0090(9) 0.0049(8) 0.0069(8)
C16 0.0150(9) 0.0155(11) 0.0199(10) 0.0053(7) 0.0024(7) 0.0036(7)
C17 0.0271(11) 0.0214(12) 0.0209(10) 0.0076(8) 0.0049(8) 0.0078(8)
C18 0.0382(14) 0.0563(18) 0.0180(11) 0.0152(11) -0.0012(10) 0.0134(12)
C19 0.0557(18) 0.0480(18) 0.0337(14) 0.0130(12) -0.0060(12) 0.0262(14)
C22 0.0159(9) 0.0230(11) 0.0184(9) 0.0074(8) 0.0036(7) 0.0053(8)
C23 0.0175(10) 0.0190(11) 0.0197(10) 0.0058(8) 0.0017(8) 0.0046(8)
C24 0.0149(9) 0.0242(12) 0.0233(10) 0.0084(8) 0.0008(8) 0.0069(8)
C25 0.0139(9) 0.0246(12) 0.0225(10) 0.0089(8) 0.0045(8) 0.0056(8)
C26 0.0159(9) 0.0164(11) 0.0193(9) 0.0046(8) 0.0032(8) 0.0043(7)
C27 0.0202(10) 0.0226(12) 0.0215(10) 0.0074(8) 0.0019(8) 0.0070(8)
C28 0.0280(11) 0.0266(13) 0.0212(10) 0.0110(9) -0.0005(9) 0.0071(9)
C29 0.0300(12) 0.0418(15) 0.0247(11) 0.0093(10) -0.0025(9) 0.0099(11)

loop_
_atom_site_label
_atom_site_type_symbol
_atom_site_thermal_displace_type
_atom_site_fract_x
_atom_site_fract_y
_atom_site_fract_z
_atom_site_occupancy
_atom_site_U_iso_or_equiv
_atom_site_calc_flag
_atom_site_refinement_flags
Mo1 Mo Uani 0.39987(2) 0.75487(2) 0.09407(1) 1.000 0.0159(1) . .
Cl1 Cl Uani 0.43952(6) 0.97604(5) 0.20111(5) 1.000 0.0270(2) . .
Cl2 Cl Uani 0.25508(7) 0.53821(6) -0.00036(5) 1.000 0.0296(2) . .
O1 O Uani 0.53866(18) 0.71250(16) 0.19133(14) 1.000 0.0234(4) . .
O2 O Uani 0.49268(18) 0.78812(17) -0.02917(14) 1.000 0.0270(5) . .
O3 O Uani 0.0726(2) 0.64038(19) 0.61894(15) 1.000 0.0346(6) . .
O4 O Uani 0.31965(19) 0.63397(17) 0.56507(14) 1.000 0.0285(5) . .
O5 O Uani 0.1075(2) 0.9671(2) -0.30456(16) 1.000 0.0353(6) . .
O6 O Uani -0.16093(18) 0.87787(16) -0.32840(13) 1.000 0.0234(4) . .
N11 N Uani 0.2052(2) 0.72492(17) 0.22750(15) 1.000 0.0162(5) . .
N21 N Uani 0.15819(19) 0.80072(17) 0.01263(15) 1.000 0.0164(5) . .
C12 C Uani 0.2406(2) 0.6940(2) 0.33847(18) 1.000 0.0180(6) . .
C13 C Uani 0.1260(3) 0.6732(2) 0.41832(19) 1.000 0.0192(6) . .
C14 C Uani -0.0319(3) 0.6812(2) 0.3801(2) 1.000 0.0221(6) . .
C15 C Uani -0.0694(3) 0.7131(2) 0.2665(2) 1.000 0.0217(6) . .
C16 C Uani 0.0526(2) 0.7361(2) 0.19221(18) 1.000 0.0166(6) . .
C17 C Uani 0.1678(3) 0.6470(2) 0.54513(19) 1.000 0.0223(6) . .
C18 C Uani 0.3788(3) 0.6247(3) 0.6920(2) 1.000 0.0365(8) . .
C19 C Uani 0.5291(4) 0.5743(3) 0.6886(3) 1.000 0.0440(10) . .
C22 C Uani 0.1436(2) 0.8426(2) -0.09475(18) 1.000 0.0185(6) . .
C23 C Uani -0.0036(2) 0.8589(2) -0.14982(18) 1.000 0.0185(6) . .
C24 C Uani -0.1393(2) 0.8331(2) -0.09006(19) 1.000 0.0201(6) . .
C25 C Uani -0.1239(2) 0.7934(2) 0.02249(19) 1.000 0.0195(6) . .
C26 C Uani 0.0262(2) 0.7773(2) 0.07198(18) 1.000 0.0169(6) . .
C27 C Uani -0.0095(3) 0.9073(2) -0.26914(19) 1.000 0.0208(6) . .
C28 C Uani -0.1851(3) 0.9321(2) -0.4398(2) 1.000 0.0246(7) . .
C29 C Uani -0.3531(3) 0.8660(3) -0.5062(2) 1.000 0.0320(7) . .
H121 H Uiso 0.34790 0.68600 0.36310 1.000 0.0220 calc R
H141 H Uiso -0.11350 0.66480 0.43190 1.000 0.0270 calc R
H151 H Uiso -0.17670 0.71930 0.23930 1.000 0.0260 calc R
H181 H Uiso 0.29550 0.56370 0.72390 1.000 0.0440 calc R
H182 H Uiso 0.40180 0.71310 0.74780 1.000 0.0440 calc R
H191 H Uiso 0.56940 0.56560 0.77240 1.000 0.0660 calc R
H192 H Uiso 0.61170 0.63640 0.65900 1.000 0.0660 calc R
H193 H Uiso 0.50550 0.48740 0.63220 1.000 0.0660 calc R
H221 H Uiso 0.23710 0.86190 -0.13480 1.000 0.0220 calc R
H241 H Uiso -0.24150 0.84250 -0.12610 1.000 0.0240 calc R
H251 H Uiso -0.21490 0.77730 0.06570 1.000 0.0230 calc R
H281 H Uiso -0.10300 0.91460 -0.49450 1.000 0.0300 calc R
H282 H Uiso -0.17360 1.02920 -0.41680 1.000 0.0300 calc R
H291 H Uiso -0.37290 0.90110 -0.58150 1.000 0.0480 calc R
H292 H Uiso -0.43320 0.88380 -0.45120 1.000 0.0480 calc R
H293 H Uiso -0.36280 0.77010 -0.52920 1.000 0.0480 calc R

loop_
_atom_type_symbol
_atom_type_description
_atom_type_scat_dispersion_real
_atom_type_scat_dispersion_imag
_atom_type_scat_source
O O 0.0106 0.0060 'International Tables Vol C Tables 4.2.6.8 and 6.1.1.4'
N N 0.0061 0.0033 'International Tables Vol C Tables 4.2.6.8 and 6.1.1.4'
Mo Mo -1.6832 0.6857 'International Tables Vol C Tables 4.2.6.8 and 6.1.1.4'
Cl Cl 0.1484 0.1585 'International Tables Vol C Tables 4.2.6.8 and 6.1.1.4'
H H 0.0000 0.0000 'International Tables Vol C Tables 4.2.6.8 and 6.1.1.4'
C C 0.0033 0.0016 'International Tables Vol C Tables 4.2.6.8 and 6.1.1.4'

loop_
_geom_angle_atom_site_label_1
_geom_angle_atom_site_label_2
_geom_angle_atom_site_label_3
_geom_angle
_geom_angle_site_symmetry_1
_geom_angle_site_symmetry_2
_geom_angle_site_symmetry_3
_geom_angle_publ_flag
Cl1 Mo1 Cl2 157.29(2) . . . yes
Cl1 Mo1 O1 96.21(6) . . . yes
Cl1 Mo1 O2 96.99(6) . . . yes
Cl1 Mo1 N11 80.96(5) . . . yes
Cl1 Mo1 N21 80.98(4) . . . yes
Cl2 Mo1 O1 97.28(6) . . . yes
Cl2 Mo1 O2 96.70(6) . . . yes
Cl2 Mo1 N11 80.44(5) . . . yes
Cl2 Mo1 N21 80.33(5) . . . yes
O1 Mo1 O2 106.12(8) . . . yes
O1 Mo1 N11 91.82(7) . . . yes
O1 Mo1 N21 161.06(7) . . . yes
O2 Mo1 N11 162.06(7) . . . yes
O2 Mo1 N21 92.82(7) . . . yes
N11 Mo1 N21 69.24(6) . . . yes
C17 O4 C18 116.15(17) . . . yes
C27 O6 C28 116.17(17) . . . yes
Mo1 N11 C12 121.30(13) . . . yes
Mo1 N11 C16 119.77(13) . . . yes
C12 N11 C16 118.93(17) . . . yes
Mo1 N21 C22 121.84(12) . . . yes
Mo1 N21 C26 119.15(13) . . . yes
C22 N21 C26 118.91(16) . . . yes
N11 C12 C13 122.32(18) . . . yes
C12 C13 C14 118.52(19) . . . no
C12 C13 C17 122.3(2) . . . no
C14 C13 C17 119.1(2) . . . no
C13 C14 C15 119.6(2) . . . no
C14 C15 C16 118.9(2) . . . no
N11 C16 C15 121.69(19) . . . yes
N11 C16 C26 115.44(16) . . . yes
C15 C16 C26 122.86(17) . . . no
O3 C17 O4 125.3(2) . . . yes
O3 C17 C13 122.6(2) . . . yes
O4 C17 C13 112.0(2) . . . yes
O4 C18 C19 108.2(2) . . . yes
N21 C22 C23 122.35(17) . . . yes
C22 C23 C24 118.76(18) . . . no
C22 C23 C27 119.10(18) . . . no
C24 C23 C27 122.11(18) . . . no
C23 C24 C25 119.11(17) . . . no
C24 C25 C26 119.38(17) . . . no
N21 C26 C16 115.97(16) . . . yes
N21 C26 C25 121.45(18) . . . yes
C16 C26 C25 122.57(17) . . . no
O5 C27 O6 125.2(2) . . . yes
O5 C27 C23 123.8(2) . . . yes
O6 C27 C23 111.02(19) . . . yes
O6 C28 C29 107.73(19) . . . yes
N11 C12 H121 119.00 . . . no
C13 C12 H121 119.00 . . . no
C13 C14 H141 120.00 . . . no
C15 C14 H141 120.00 . . . no
C14 C15 H151 121.00 . . . no
C16 C15 H151 121.00 . . . no
O4 C18 H181 110.00 . . . no
O4 C18 H182 110.00 . . . no
C19 C18 H181 110.00 . . . no
C19 C18 H182 110.00 . . . no
H181 C18 H182 108.00 . . . no
C18 C19 H191 109.00 . . . no
C18 C19 H192 110.00 . . . no
C18 C19 H193 109.00 . . . no
H191 C19 H192 109.00 . . . no
H191 C19 H193 109.00 . . . no
H192 C19 H193 109.00 . . . no
N21 C22 H221 119.00 . . . no
C23 C22 H221 119.00 . . . no
C23 C24 H241 120.00 . . . no
C25 C24 H241 120.00 . . . no
C24 C25 H251 120.00 . . . no
C26 C25 H251 120.00 . . . no
O6 C28 H281 110.00 . . . no
O6 C28 H282 110.00 . . . no
C29 C28 H281 110.00 . . . no
C29 C28 H282 110.00 . . . no
H281 C28 H282 108.00 . . . no
C28 C29 H291 109.00 . . . no
C28 C29 H292 109.00 . . . no
C28 C29 H293 110.00 . . . no
H291 C29 H292 109.00 . . . no
H291 C29 H293 109.00 . . . no
H292 C29 H293 109.00 . . . no

loop_
_geom_bond_atom_site_label_1
_geom_bond_atom_site_label_2
_geom_bond_distance
_geom_bond_site_symmetry_1
_geom_bond_site_symmetry_2
_geom_bond_publ_flag
Mo1 Cl1 2.3550(6) . . yes
Mo1 Cl2 2.3545(6) . . yes
Mo1 O1 1.6958(16) . . yes
Mo1 O2 1.6916(16) . . yes
Mo1 N11 2.3317(17) . . yes
Mo1 N21 2.3350(17) . . yes
O3 C17 1.204(3) . . yes
O4 C17 1.326(3) . . yes
O4 C18 1.467(3) . . yes
O5 C27 1.202(3) . . yes
O6 C27 1.333(3) . . yes
O6 C28 1.458(3) . . yes
N11 C12 1.343(3) . . yes
N11 C16 1.351(2) . . yes
N21 C22 1.339(3) . . yes
N21 C26 1.355(2) . . yes
C12 C13 1.387(3) . . no
C13 C14 1.390(4) . . no
C13 C17 1.496(3) . . no
C14 C15 1.378(3) . . no
C15 C16 1.393(3) . . no
C16 C26 1.477(3) . . no
C18 C19 1.482(4) . . no
C22 C23 1.392(3) . . no
C23 C24 1.387(3) . . no
C23 C27 1.493(3) . . no
C24 C25 1.381(3) . . no
C25 C26 1.392(3) . . no
C28 C29 1.504(4) . . no
C12 H121 0.9500 . . no
C14 H141 0.9500 . . no
C15 H151 0.9500 . . no
C18 H181 0.9900 . . no
C18 H182 0.9900 . . no
C19 H191 0.9800 . . no
C19 H192 0.9800 . . no
C19 H193 0.9800 . . no
C22 H221 0.9500 . . no
C24 H241 0.9500 . . no
C25 H251 0.9500 . . no
C28 H281 0.9900 . . no
C28 H282 0.9900 . . no
C29 H291 0.9800 . . no
C29 H292 0.9800 . . no
C29 H293 0.9800 . . no

loop_
_geom_torsion_atom_site_label_1
_geom_torsion_atom_site_label_2
_geom_torsion_atom_site_label_3
_geom_torsion_atom_site_label_4
_geom_torsion
_geom_torsion_site_symmetry_1
_geom_torsion_site_symmetry_2
_geom_torsion_site_symmetry_3
_geom_torsion_site_symmetry_4
_geom_torsion_publ_flag
Cl1 Mo1 N11 C12 -92.25(15) . . . . no
Cl1 Mo1 N11 C16 89.09(15) . . . . no
Cl2 Mo1 N11 C12 100.83(16) . . . . no
Cl2 Mo1 N11 C16 -77.83(15) . . . . no
O1 Mo1 N11 C12 3.75(16) . . . . no
O1 Mo1 N11 C16 -174.91(16) . . . . no
N21 Mo1 N11 C12 -175.97(17) . . . . no
N21 Mo1 N11 C16 5.37(15) . . . . no
Cl1 Mo1 N21 C22 94.22(16) . . . . no
Cl1 Mo1 N21 C26 -89.53(15) . . . . no
Cl2 Mo1 N21 C22 -98.73(16) . . . . no
Cl2 Mo1 N21 C26 77.52(15) . . . . no
O2 Mo1 N21 C22 -2.42(17) . . . . no
O2 Mo1 N21 C26 173.83(16) . . . . no
N11 Mo1 N21 C22 177.90(17) . . . . no
N11 Mo1 N21 C26 -5.85(14) . . . . no
C18 O4 C17 O3 -6.7(3) . . . . no
C18 O4 C17 C13 172.6(2) . . . . no
C17 O4 C18 C19 164.6(2) . . . . no
C28 O6 C27 O5 -4.8(3) . . . . no
C28 O6 C27 C23 173.80(17) . . . . no
C27 O6 C28 C29 168.66(19) . . . . no
Mo1 N11 C12 C13 -178.73(15) . . . . no
C16 N11 C12 C13 -0.1(3) . . . . no
Mo1 N11 C16 C15 177.04(15) . . . . no
Mo1 N11 C16 C26 -4.4(2) . . . . no
C12 N11 C16 C15 -1.7(3) . . . . no
C12 N11 C16 C26 176.88(18) . . . . no
Mo1 N21 C22 C23 174.13(15) . . . . no
C26 N21 C22 C23 -2.1(3) . . . . no
Mo1 N21 C26 C16 5.8(2) . . . . no
Mo1 N21 C26 C25 -175.10(15) . . . . no
C22 N21 C26 C16 -177.82(18) . . . . no
C22 N21 C26 C25 1.3(3) . . . . no
N11 C12 C13 C14 1.8(3) . . . . no
N11 C12 C13 C17 -176.15(19) . . . . no
C12 C13 C14 C15 -1.9(3) . . . . no
C17 C13 C14 C15 176.15(19) . . . . no
C12 C13 C17 O3 173.3(2) . . . . no
C12 C13 C17 O4 -6.0(3) . . . . no
C14 C13 C17 O3 -4.6(3) . . . . no
C14 C13 C17 O4 176.08(19) . . . . no
C13 C14 C15 C16 0.3(3) . . . . no
C14 C15 C16 N11 1.5(3) . . . . no
C14 C15 C16 C26 -176.9(2) . . . . no
N11 C16 C26 N21 -0.9(3) . . . . no
N11 C16 C26 C25 -180.00(19) . . . . no
C15 C16 C26 N21 177.59(19) . . . . no
C15 C16 C26 C25 -1.5(3) . . . . no
N21 C22 C23 C24 1.2(3) . . . . no
N21 C22 C23 C27 179.42(19) . . . . no
C22 C23 C24 C25 0.6(3) . . . . no
C27 C23 C24 C25 -177.54(19) . . . . no
C22 C23 C27 O5 -21.2(3) . . . . no
C22 C23 C27 O6 160.17(19) . . . . no
C24 C23 C27 O5 157.0(2) . . . . no
C24 C23 C27 O6 -21.7(3) . . . . no
C23 C24 C25 C26 -1.4(3) . . . . no
C24 C25 C26 N21 0.5(3) . . . . no
C24 C25 C26 C16 179.54(19) . . . . no
